data_4317823
loop_
_publ_author_name
'Yoshiki Ohgo'
'Takahisa Ikeue'
'Mikio Nakamura'

_publ_contact_author_address
;
Department of Chemistry
Toho University
5-21-16 Omorinishi Ota-ku Tokyo 143 Japan
;
_publ_contact_author_email yohgo@med.toho-u.ac.jp
_publ_contact_author_fax '81 3 5493 5430'
_publ_contact_author_name 'Ohgo, Yoshiki'
_publ_contact_author_phone '81 3 3762 4151 x2551'
_publ_section_title
;
 Observation of the Structural Consequences of a Reversible S=3/2 and
 S=1/2 Spin Crossover in the Single Crystal
;
_journal_name_full 'Inorganic Chemistry'
_journal_page_first 1698
_journal_page_last 1700
_journal_paper_doi 10.1021/ic015620v
_journal_volume 41
_journal_year 2002
_chemical_formula_moiety 'C72 H36 Fe N6, C H Cl3, Cl O4'
_chemical_formula_sum 'C72 H74 Cl5 Fe N6 O4'
_chemical_formula_weight 1320.47
_chemical_name_common porphyrin
_chemical_name_systematic
;
[(2,3,7,8,12,13,17,18-octaethyl-5,10,15,20-
tetraphenylporphyrinato)iron(III)bispyridine]
perchlorate
;
_space_group_IT_number 14
_symmetry_cell_setting monoclinic
_symmetry_space_group_name_Hall '-P 2yn'
_symmetry_space_group_name_H-M 'P 1 21/n 1'
_atom_sites_solution_hydrogens geom
_atom_sites_solution_primary direct
_atom_sites_solution_secondary difmap
_audit_creation_method SHELXL-97
_cell_angle_alpha 90.00
_cell_angle_beta 101.493(3)
_cell_angle_gamma 90.00
_cell_formula_units_Z 4
_cell_length_a 13.972(1)
_cell_length_b 18.481(2)
_cell_length_c 26.750(3)
_cell_measurement_reflns_used 133173
_cell_measurement_temperature 298
_cell_measurement_theta_max 27.5
_cell_measurement_theta_min 1.1
_cell_volume 6768.8(12)
_computing_cell_refinement
;
MSC/AFC Diffractometer Control Software
;
_computing_data_collection
;
MSC/AFC Diffractometer Control Software
(Molecular Structure Corporation, 1992a)
;
_computing_data_reduction
;
MSC/AFC Diffractometer Control Software. Data Reduction:
TEXSAN (Molecular Structure Corporation, 1992b)
;
_computing_molecular_graphics 'SV (Nemoto & Ohashi, 1993)'
_computing_publication_material SHELXL-97
_computing_structure_refinement 'SHELXL-97 (Sheldrick, 1997)'
_computing_structure_solution 'SIR-97(Altomare, A. et al., 1999)'
_diffrn_ambient_temperature 298
_diffrn_detector_area_resol_mean 10
_diffrn_measured_fraction_theta_full 0.938
_diffrn_measured_fraction_theta_max 0.938
_diffrn_measurement_device_type 'RIGAKU RAXIS-RAPID Imaging Plate'
_diffrn_measurement_method \w-scan
_diffrn_radiation_monochromator graphite
_diffrn_radiation_source 'rotating anode'
_diffrn_radiation_type MoK\a
_diffrn_radiation_wavelength 0.71069
_diffrn_reflns_av_R_equivalents 0.0316
_diffrn_reflns_av_sigmaI/netI 0.0434
_diffrn_reflns_limit_h_max 18
_diffrn_reflns_limit_h_min -18
_diffrn_reflns_limit_k_max 23
_diffrn_reflns_limit_k_min -23
_diffrn_reflns_limit_l_max 34
_diffrn_reflns_limit_l_min -34
_diffrn_reflns_number 27327
_diffrn_reflns_theta_full 27.48
_diffrn_reflns_theta_max 27.48
_diffrn_reflns_theta_min 2.50
_diffrn_standards_decay_% none
_exptl_absorpt_coefficient_mu 0.473
_exptl_absorpt_correction_T_max 0.954
_exptl_absorpt_correction_T_min 0.907
_exptl_absorpt_correction_type multi-scan
_exptl_absorpt_process_details
;
ABSCOR(Higashi et al., 1968)
;
_exptl_crystal_colour purple
_exptl_crystal_density_diffrn 1.296
_exptl_crystal_density_method 'not measured'
_exptl_crystal_description prismatic
_exptl_crystal_F_000 2764
_exptl_crystal_size_max 0.2
_exptl_crystal_size_mid 0.2
_exptl_crystal_size_min 0.1
_refine_diff_density_max 0.960
_refine_diff_density_min -0.648
_refine_diff_density_rms 0.090
_refine_ls_extinction_coef 0.0097(10)
_refine_ls_extinction_expression Fc^*^=kFc[1+0.001xFc^2^\l^3^/sin(2\q)]^-1/4^
_refine_ls_extinction_method SHELXL
_refine_ls_goodness_of_fit_ref 1.073
_refine_ls_hydrogen_treatment constr
_refine_ls_matrix_type full
_refine_ls_number_parameters 832
_refine_ls_number_reflns 14992
_refine_ls_number_restraints 0
_refine_ls_restrained_S_all 1.073
_refine_ls_R_factor_all 0.0970
_refine_ls_R_factor_gt 0.0759
_refine_ls_shift/su_max 0.001
_refine_ls_shift/su_mean 0.000
_refine_ls_structure_factor_coef Fsqd
_refine_ls_weighting_details 'w=1/[\s^2^(Fo^2^)+(0.1659P)^2^] where P=(Fo^2^+2Fc^2^)/3'
_refine_ls_weighting_scheme calc
_refine_ls_wR_factor_gt 0.2262
_refine_ls_wR_factor_ref 0.2435
_reflns_number_gt 10628
_reflns_number_total 14992
_reflns_threshold_expression >2sigma(I)
_cod_data_source_file ic015620v_1.cif
_cod_data_source_block oetppfepy2-298
_cod_depositor_comments
;
The following automatic conversions were performed:

'_refine_ls_weighting_scheme' value 'calc
w=1/[\s^2^(Fo^2^)+(0.1659P)^2^] where P=(Fo^2^+2Fc^2^)/3' was changed
to 'calc'. New tag '_refine_ls_weighting_details' was created. The
value of the new tag was set to 'w=1/[\s^2^(Fo^2^)+(0.1659P)^2^]
where P=(Fo^2^+2Fc^2^)/3'.

Automatic conversion script
Id: cif_fix_values 3143 2015-03-26 13:38:13Z robertas 
;
_cod_original_cell_volume 6769.0(10)
_cod_database_code 4317823

loop_
_symmetry_equiv_pos_as_xyz
'x, y, z'
'-x+1/2, y+1/2, -z+1/2'
'-x, -y, -z'
'x-1/2, -y-1/2, z-1/2'

loop_
_atom_site_label
_atom_site_type_symbol
_atom_site_fract_x
_atom_site_fract_y
_atom_site_fract_z
_atom_site_U_iso_or_equiv
_atom_site_adp_type
_atom_site_occupancy
_atom_site_calc_flag
_atom_site_refinement_flags
_atom_site_disorder_assembly
_atom_site_disorder_group
Fe1 Fe 0.51520(2) 0.355084(19) 0.156316(13) 0.04297(15) Uani 1 d . . .
Cl1 Cl 0.01743(17) 0.18337(12) 0.11102(9) 0.1629(7) Uani 1 d . . .
Cl2 Cl 0.12650(16) 0.27371(14) 0.18937(10) 0.1720(8) Uani 1 d . . .
Cl3 Cl 0.0708(2) 0.0292(2) -0.04291(13) 0.2282(15) Uani 1 d . . .
Cl4 Cl 0.27147(19) 0.01539(12) -0.04061(13) 0.1960(12) Uani 1 d . . .
Cl5 Cl 0.82280(10) 0.10161(6) 0.19738(5) 0.0958(3) Uani 1 d . . .
O1 O 0.7623(10) 0.0869(6) 0.1500(3) 0.300(6) Uani 1 d . . .
O2 O 0.9081(6) 0.0825(7) 0.2084(5) 0.388(10) Uani 1 d . . .
O3 O 0.8089(5) 0.1736(4) 0.1847(3) 0.207(3) Uani 1 d . . .
O4 O 0.7697(3) 0.0803(3) 0.23412(17) 0.1574(19) Uani 1 d . . .
N1 N 0.65233(15) 0.33191(12) 0.15508(8) 0.0463(5) Uani 1 d . . .
N2 N 0.55260(15) 0.37670(12) 0.23083(8) 0.0471(5) Uani 1 d . . .
N3 N 0.38010(15) 0.38634(12) 0.15639(8) 0.0478(5) Uani 1 d . . .
N4 N 0.47516(15) 0.32474(12) 0.08352(8) 0.0468(5) Uani 1 d . . .
N5 N 0.54173(17) 0.46633(13) 0.13232(9) 0.0563(5) Uani 1 d . . .
N6 N 0.48415(17) 0.24377(13) 0.17718(9) 0.0561(5) Uani 1 d . . .
C1 C 0.68697(18) 0.32346(14) 0.11035(10) 0.0472(5) Uani 1 d . . .
C2 C 0.7866(2) 0.34944(15) 0.11833(11) 0.0515(6) Uani 1 d . . .
C3 C 0.81236(19) 0.36988(15) 0.16877(10) 0.0500(6) Uani 1 d . . .
C4 C 0.72973(18) 0.35527(13) 0.19227(10) 0.0464(5) Uani 1 d . . .
C5 C 0.72578(18) 0.35352(14) 0.24445(10) 0.0476(5) Uani 1 d . . .
C6 C 0.63722(19) 0.35094(14) 0.26105(10) 0.0474(5) Uani 1 d . . .
C7 C 0.6190(2) 0.32847(16) 0.31033(10) 0.0539(6) Uani 1 d . . .
C8 C 0.5234(2) 0.34539(16) 0.31058(11) 0.0532(6) Uani 1 d . . .
C9 C 0.48436(18) 0.37973(15) 0.26198(10) 0.0488(5) Uani 1 d . . .
C10 C 0.39782(19) 0.41627(15) 0.24683(10) 0.0515(6) Uani 1 d . . .
C11 C 0.35626(19) 0.42910(15) 0.19436(10) 0.0507(6) Uani 1 d . . .
C12 C 0.2795(2) 0.47721(15) 0.17214(11) 0.0541(6) Uani 1 d . . .
C13 C 0.2505(2) 0.45904(16) 0.12170(11) 0.0542(6) Uani 1 d . . .
C14 C 0.31195(18) 0.40052(14) 0.11189(10) 0.0483(5) Uani 1 d . . .
C15 C 0.3032(2) 0.35631(14) 0.06859(11) 0.0507(6) Uani 1 d . . .
C16 C 0.37879(19) 0.31164(15) 0.06064(10) 0.0498(6) Uani 1 d . . .
C17 C 0.3742(2) 0.25059(16) 0.02672(11) 0.0561(6) Uani 1 d . . .
C18 C 0.4685(2) 0.23106(16) 0.02641(11) 0.0567(6) Uani 1 d . . .
C19 C 0.53133(19) 0.27955(15) 0.06006(10) 0.0508(6) Uani 1 d . . .
C20 C 0.63267(19) 0.28765(15) 0.06744(10) 0.0504(6) Uani 1 d . . .
C21 C 0.8455(2) 0.3614(2) 0.07822(13) 0.0674(8) Uani 1 d . . .
H21A H 0.9133 0.3686 0.0946 0.081 Uiso 1 calc R . .
H21B H 0.8420 0.3185 0.0571 0.081 Uiso 1 calc R . .
C22 C 0.8119(4) 0.4248(3) 0.04514(19) 0.1089(16) Uani 1 d . . .
H22A H 0.7565 0.4112 0.0195 0.163 Uiso 1 calc R . .
H22B H 0.8638 0.4408 0.0290 0.163 Uiso 1 calc R . .
H22C H 0.7939 0.4633 0.0655 0.163 Uiso 1 calc R . .
C23 C 0.9021(2) 0.4111(2) 0.19169(13) 0.0694(8) Uani 1 d . . .
H23A H 0.9519 0.4030 0.1717 0.083 Uiso 1 calc R . .
H23B H 0.9270 0.3935 0.2260 0.083 Uiso 1 calc R . .
C24 C 0.8816(4) 0.4910(3) 0.1935(2) 0.1154(17) Uani 1 d . . .
H24A H 0.8629 0.5094 0.1594 0.173 Uiso 1 calc R . .
H24B H 0.9394 0.5156 0.2108 0.173 Uiso 1 calc R . .
H24C H 0.8297 0.4989 0.2116 0.173 Uiso 1 calc R . .
C25 C 0.6844(2) 0.2823(2) 0.34931(12) 0.0717(9) Uani 1 d . . .
H25A H 0.6588 0.2806 0.3804 0.086 Uiso 1 calc R . .
H25B H 0.7492 0.3033 0.3573 0.086 Uiso 1 calc R . .
C26 C 0.6904(4) 0.2065(2) 0.32904(19) 0.0977(14) Uani 1 d . . .
H26A H 0.6257 0.1873 0.3183 0.146 Uiso 1 calc R . .
H26B H 0.7266 0.1763 0.3554 0.146 Uiso 1 calc R . .
H26C H 0.7226 0.2076 0.3005 0.146 Uiso 1 calc R . .
C27 C 0.4660(2) 0.3198(2) 0.34919(12) 0.0686(8) Uani 1 d . . .
H27A H 0.4259 0.3591 0.3574 0.082 Uiso 1 calc R . .
H27B H 0.5108 0.3057 0.3802 0.082 Uiso 1 calc R . .
C28 C 0.4017(3) 0.2564(2) 0.32921(17) 0.0885(11) Uani 1 d . . .
H28A H 0.3496 0.2724 0.3024 0.133 Uiso 1 calc R . .
H28B H 0.3747 0.2359 0.3564 0.133 Uiso 1 calc R . .
H28C H 0.4397 0.2204 0.3161 0.133 Uiso 1 calc R . .
C29 C 0.2481(3) 0.54399(19) 0.19675(14) 0.0742(9) Uani 1 d . . .
H29A H 0.1882 0.5624 0.1760 0.089 Uiso 1 calc R . .
H29B H 0.2350 0.5315 0.2300 0.089 Uiso 1 calc R . .
C30 C 0.3249(4) 0.6018(2) 0.2029(3) 0.1204(19) Uani 1 d . . .
H30A H 0.3840 0.5839 0.2238 0.181 Uiso 1 calc R . .
H30B H 0.3027 0.6434 0.2189 0.181 Uiso 1 calc R . .
H30C H 0.3369 0.6150 0.1700 0.181 Uiso 1 calc R . .
C31 C 0.1751(2) 0.49818(18) 0.08323(13) 0.0652(8) Uani 1 d . . .
H31A H 0.1879 0.5497 0.0862 0.078 Uiso 1 calc R . .
H31B H 0.1813 0.4833 0.0492 0.078 Uiso 1 calc R . .
C32 C 0.0727(3) 0.4844(3) 0.0896(2) 0.1012(14) Uani 1 d . . .
H32A H 0.0559 0.4348 0.0814 0.152 Uiso 1 calc R . .
H32B H 0.0288 0.5155 0.0671 0.152 Uiso 1 calc R . .
H32C H 0.0677 0.4939 0.1242 0.152 Uiso 1 calc R . .
C33 C 0.2849(2) 0.2081(2) 0.00343(14) 0.0694(8) Uani 1 d . . .
H33A H 0.3007 0.1746 -0.0216 0.083 Uiso 1 calc R . .
H33B H 0.2346 0.2407 -0.0138 0.083 Uiso 1 calc R . .
C34 C 0.2470(3) 0.1662(3) 0.0450(2) 0.0928(12) Uani 1 d . . .
H34A H 0.2971 0.1341 0.0621 0.139 Uiso 1 calc R . .
H34B H 0.1906 0.1386 0.0297 0.139 Uiso 1 calc R . .
H34C H 0.2298 0.1996 0.0692 0.139 Uiso 1 calc R . .
C35 C 0.4980(3) 0.1630(2) 0.00288(17) 0.0791(10) Uani 1 d . . .
H35A H 0.5550 0.1722 -0.0117 0.095 Uiso 1 calc R . .
H35B H 0.4454 0.1470 -0.0242 0.095 Uiso 1 calc R . .
C36 C 0.5214(5) 0.1035(2) 0.0440(2) 0.1166(18) Uani 1 d . . .
H36A H 0.5827 0.1140 0.0662 0.175 Uiso 1 calc R . .
H36B H 0.5253 0.0575 0.0278 0.175 Uiso 1 calc R . .
H36C H 0.4707 0.1020 0.0635 0.175 Uiso 1 calc R . .
C37 C 0.8183(2) 0.35315(17) 0.28431(11) 0.0547(6) Uani 1 d . . .
C38 C 0.8842(2) 0.2971(2) 0.28651(14) 0.0701(8) Uani 1 d . . .
H38 H 0.8732 0.2600 0.2626 0.084 Uiso 1 calc R . .
C39 C 0.9677(3) 0.2970(3) 0.32510(18) 0.0909(13) Uani 1 d . . .
H39 H 1.0120 0.2592 0.3268 0.109 Uiso 1 calc R . .
C40 C 0.9856(3) 0.3504(3) 0.36008(19) 0.0982(15) Uani 1 d . . .
H40 H 1.0416 0.3488 0.3856 0.118 Uiso 1 calc R . .
C41 C 0.9239(3) 0.4053(3) 0.35835(15) 0.0923(13) Uani 1 d . . .
H41 H 0.9373 0.4423 0.3823 0.111 Uiso 1 calc R . .
C42 C 0.8377(2) 0.4078(2) 0.32018(12) 0.0704(8) Uani 1 d . . .
H42 H 0.7942 0.4461 0.3192 0.084 Uiso 1 calc R . .
C43 C 0.3440(2) 0.44117(17) 0.28674(11) 0.0575(7) Uani 1 d . . .
C44 C 0.3872(3) 0.4873(2) 0.32523(14) 0.0721(8) Uani 1 d . . .
H44 H 0.4495 0.5052 0.3257 0.087 Uiso 1 calc R . .
C45 C 0.3374(4) 0.5071(3) 0.36357(16) 0.0945(13) Uani 1 d . . .
H45 H 0.3663 0.5386 0.3893 0.113 Uiso 1 calc R . .
C46 C 0.2457(4) 0.4800(3) 0.3632(2) 0.1077(16) Uani 1 d . . .
H46 H 0.2124 0.4931 0.3887 0.129 Uiso 1 calc R . .
C47 C 0.2040(3) 0.4342(3) 0.3257(2) 0.0972(14) Uani 1 d . . .
H47 H 0.1425 0.4152 0.3260 0.117 Uiso 1 calc R . .
C48 C 0.2516(3) 0.4151(2) 0.28665(16) 0.0756(9) Uani 1 d . . .
H48 H 0.2212 0.3847 0.2606 0.091 Uiso 1 calc R . .
C49 C 0.2101(2) 0.35421(15) 0.02976(12) 0.0541(6) Uani 1 d . . .
C50 C 0.1265(2) 0.3264(2) 0.04261(15) 0.0685(8) Uani 1 d . . .
H50 H 0.1266 0.3134 0.0762 0.082 Uiso 1 calc R . .
C51 C 0.0419(3) 0.3178(3) 0.00534(19) 0.0880(12) Uani 1 d . . .
H51 H -0.0129 0.2962 0.0137 0.106 Uiso 1 calc R . .
C52 C 0.0393(3) 0.3409(3) -0.04359(19) 0.0912(13) Uani 1 d . . .
H52 H -0.0183 0.3367 -0.0678 0.109 Uiso 1 calc R . .
C53 C 0.1195(3) 0.3699(2) -0.05718(15) 0.0851(11) Uani 1 d . . .
H53 H 0.1170 0.3853 -0.0905 0.102 Uiso 1 calc R . .
C54 C 0.2070(3) 0.3767(2) -0.02040(12) 0.0666(8) Uani 1 d . . .
H54 H 0.2624 0.3961 -0.0296 0.080 Uiso 1 calc R . .
C55 C 0.6836(2) 0.25795(17) 0.02786(11) 0.0558(6) Uani 1 d . . .
C56 C 0.6629(3) 0.2835(2) -0.02217(12) 0.0719(8) Uani 1 d . . .
H56 H 0.6165 0.3197 -0.0313 0.086 Uiso 1 calc R . .
C57 C 0.7112(3) 0.2551(3) -0.05879(15) 0.0913(12) Uani 1 d . . .
H57 H 0.6980 0.2732 -0.0919 0.110 Uiso 1 calc R . .
C58 C 0.7762(4) 0.2022(3) -0.0462(2) 0.1024(15) Uani 1 d . . .
H58 H 0.8076 0.1832 -0.0708 0.123 Uiso 1 calc R . .
C59 C 0.7977(3) 0.1750(2) 0.0031(2) 0.0946(13) Uani 1 d . . .
H59 H 0.8430 0.1379 0.0113 0.114 Uiso 1 calc R . .
C60 C 0.7510(3) 0.2037(2) 0.04038(15) 0.0721(9) Uani 1 d . . .
H60 H 0.7657 0.1859 0.0736 0.087 Uiso 1 calc R . .
C61 C 0.5255(4) 0.4861(2) 0.08409(14) 0.0940(13) Uani 1 d . . .
H61 H 0.5040 0.4508 0.0596 0.113 Uiso 1 calc R . .
C62 C 0.5379(5) 0.5536(3) 0.06758(18) 0.1115(17) Uani 1 d . . .
H62 H 0.5264 0.5637 0.0328 0.134 Uiso 1 calc R . .
C63 C 0.5669(3) 0.6062(2) 0.10178(18) 0.0902(12) Uani 1 d . . .
H63 H 0.5745 0.6536 0.0915 0.108 Uiso 1 calc R . .
C64 C 0.5852(4) 0.5877(2) 0.15249(17) 0.0969(13) Uani 1 d . . .
H64 H 0.6064 0.6226 0.1773 0.116 Uiso 1 calc R . .
C65 C 0.5719(3) 0.5179(2) 0.16629(15) 0.0805(10) Uani 1 d . . .
H65 H 0.5846 0.5060 0.2008 0.097 Uiso 1 calc R . .
C66 C 0.3940(2) 0.2233(2) 0.18057(16) 0.0778(10) Uani 1 d . . .
H66 H 0.3444 0.2577 0.1745 0.093 Uiso 1 calc R . .
C67 C 0.3714(3) 0.1554(3) 0.1924(2) 0.1010(15) Uani 1 d . . .
H67 H 0.3080 0.1435 0.1952 0.121 Uiso 1 calc R . .
C68 C 0.4433(3) 0.1042(2) 0.2002(2) 0.0973(14) Uani 1 d . . .
H68 H 0.4296 0.0570 0.2085 0.117 Uiso 1 calc R . .
C69 C 0.5343(3) 0.1231(2) 0.1957(2) 0.0981(14) Uani 1 d . . .
H69 H 0.5840 0.0889 0.2000 0.118 Uiso 1 calc R . .
C70 C 0.5526(3) 0.1939(2) 0.18468(16) 0.0772(9) Uani 1 d . . .
H70 H 0.6159 0.2070 0.1824 0.093 Uiso 1 calc R . .
C71 C 0.0285(5) 0.2177(4) 0.1730(3) 0.141(2) Uani 1 d . . .
H71A H -0.0304 0.2440 0.1754 0.169 Uiso 1 calc R . .
H71B H 0.0351 0.1777 0.1969 0.169 Uiso 1 calc R . .
C72 C 0.1616(9) 0.0307(7) -0.0747(4) 0.202(4) Uani 1 d . . .
H72A H 0.1482 -0.0052 -0.1016 0.243 Uiso 1 calc R . .
H72B H 0.1619 0.0777 -0.0908 0.243 Uiso 1 calc R . .

loop_
_atom_site_aniso_label
_atom_site_aniso_U_11
_atom_site_aniso_U_22
_atom_site_aniso_U_33
_atom_site_aniso_U_23
_atom_site_aniso_U_13
_atom_site_aniso_U_12
Fe1 0.0424(2) 0.0500(2) 0.0376(2) 0.00047(14) 0.01059(14) 0.00177(13)
Cl1 0.1707(17) 0.1633(16) 0.1610(18) -0.0007(13) 0.0485(14) -0.0380(14)
Cl2 0.1427(15) 0.1852(19) 0.182(2) -0.0167(16) 0.0175(14) -0.0420(14)
Cl3 0.1498(19) 0.312(4) 0.214(3) -0.077(3) 0.0142(19) -0.006(2)
Cl4 0.1672(19) 0.1339(14) 0.296(3) -0.0644(18) 0.069(2) -0.0003(13)
Cl5 0.1201(9) 0.0826(6) 0.0933(8) -0.0047(5) 0.0415(7) -0.0077(5)
O1 0.497(17) 0.288(11) 0.117(5) -0.014(6) 0.062(7) 0.022(11)
O2 0.236(8) 0.561(19) 0.438(14) 0.372(14) 0.240(9) 0.265(11)
O3 0.211(6) 0.152(5) 0.253(8) 0.038(5) 0.030(6) 0.028(4)
O4 0.113(3) 0.251(6) 0.113(3) 0.049(3) 0.033(2) -0.006(3)
N1 0.0457(10) 0.0568(11) 0.0386(11) -0.0007(9) 0.0134(8) -0.0002(9)
N2 0.0459(10) 0.0570(11) 0.0402(11) 0.0017(9) 0.0125(8) 0.0027(9)
N3 0.0455(10) 0.0560(11) 0.0418(11) -0.0016(9) 0.0085(9) 0.0044(9)
N4 0.0451(10) 0.0518(11) 0.0443(11) -0.0035(9) 0.0106(9) 0.0011(8)
N5 0.0535(12) 0.0652(13) 0.0505(13) -0.0012(11) 0.0106(10) -0.0010(10)
N6 0.0521(12) 0.0641(13) 0.0530(13) 0.0013(11) 0.0127(10) -0.0016(10)
C1 0.0483(12) 0.0556(13) 0.0405(13) 0.0022(10) 0.0156(10) 0.0019(10)
C2 0.0504(13) 0.0587(14) 0.0480(15) 0.0062(11) 0.0164(11) -0.0011(11)
C3 0.0473(12) 0.0598(14) 0.0446(14) 0.0048(11) 0.0130(11) 0.0007(10)
C4 0.0442(12) 0.0517(13) 0.0433(13) 0.0012(10) 0.0084(10) -0.0015(9)
C5 0.0440(12) 0.0580(14) 0.0409(13) 0.0007(11) 0.0088(10) 0.0028(10)
C6 0.0471(12) 0.0569(14) 0.0387(13) 0.0026(10) 0.0100(10) 0.0021(10)
C7 0.0552(14) 0.0680(16) 0.0396(13) 0.0062(12) 0.0122(11) 0.0052(12)
C8 0.0529(14) 0.0681(16) 0.0408(14) 0.0037(12) 0.0146(11) 0.0034(12)
C9 0.0487(12) 0.0606(14) 0.0397(13) -0.0008(11) 0.0153(10) 0.0016(11)
C10 0.0527(13) 0.0615(14) 0.0437(13) -0.0033(11) 0.0177(11) 0.0033(11)
C11 0.0507(13) 0.0556(14) 0.0470(14) -0.0025(11) 0.0127(11) 0.0070(11)
C12 0.0513(13) 0.0564(14) 0.0557(16) -0.0006(12) 0.0136(12) 0.0058(11)
C13 0.0507(13) 0.0591(14) 0.0540(15) 0.0077(12) 0.0129(11) 0.0054(11)
C14 0.0459(12) 0.0558(13) 0.0429(13) 0.0043(11) 0.0082(10) 0.0040(10)
C15 0.0492(13) 0.0578(14) 0.0449(14) 0.0009(11) 0.0091(11) 0.0003(10)
C16 0.0478(12) 0.0575(14) 0.0438(13) -0.0031(11) 0.0084(10) -0.0025(11)
C17 0.0561(14) 0.0622(15) 0.0485(15) -0.0070(12) 0.0067(11) -0.0032(12)
C18 0.0599(15) 0.0621(15) 0.0482(15) -0.0084(12) 0.0112(12) 0.0012(12)
C19 0.0522(13) 0.0581(14) 0.0431(13) -0.0026(11) 0.0123(11) 0.0040(11)
C20 0.0522(13) 0.0588(14) 0.0422(13) -0.0012(11) 0.0146(11) 0.0021(11)
C21 0.0618(16) 0.091(2) 0.0557(18) 0.0015(16) 0.0264(14) -0.0129(15)
C22 0.129(4) 0.111(3) 0.093(3) 0.044(3) 0.038(3) -0.014(3)
C23 0.0583(16) 0.093(2) 0.0605(18) -0.0076(16) 0.0202(14) -0.0237(15)
C24 0.114(4) 0.097(3) 0.136(4) -0.036(3) 0.028(3) -0.043(3)
C25 0.0640(17) 0.103(2) 0.0508(17) 0.0245(17) 0.0173(14) 0.0160(16)
C26 0.099(3) 0.091(3) 0.109(3) 0.043(2) 0.034(2) 0.035(2)
C27 0.0680(18) 0.093(2) 0.0507(17) 0.0173(15) 0.0256(14) 0.0092(16)
C28 0.092(3) 0.099(3) 0.082(3) 0.019(2) 0.033(2) -0.017(2)
C29 0.081(2) 0.0749(19) 0.066(2) -0.0044(16) 0.0141(16) 0.0308(17)
C30 0.132(4) 0.072(3) 0.153(5) -0.034(3) 0.018(4) 0.005(3)
C31 0.0672(17) 0.0650(17) 0.0603(18) 0.0065(14) 0.0050(14) 0.0165(14)
C32 0.061(2) 0.107(3) 0.131(4) -0.004(3) 0.008(2) 0.022(2)
C33 0.0613(17) 0.0748(19) 0.068(2) -0.0173(16) 0.0038(15) -0.0070(14)
C34 0.086(3) 0.089(3) 0.104(3) -0.003(2) 0.021(2) -0.024(2)
C35 0.0630(18) 0.084(2) 0.088(3) -0.039(2) 0.0105(17) -0.0021(16)
C36 0.135(4) 0.066(2) 0.152(5) -0.007(3) 0.036(4) 0.019(2)
C37 0.0449(12) 0.0744(17) 0.0448(14) 0.0082(12) 0.0091(11) 0.0004(11)
C38 0.0530(15) 0.091(2) 0.067(2) 0.0115(17) 0.0133(14) 0.0069(15)
C39 0.0549(18) 0.134(4) 0.082(3) 0.036(3) 0.0103(17) 0.021(2)
C40 0.059(2) 0.163(5) 0.067(2) 0.023(3) -0.0016(18) -0.008(2)
C41 0.085(3) 0.131(4) 0.056(2) -0.010(2) 0.0023(18) -0.023(3)
C42 0.0621(17) 0.097(2) 0.0498(17) -0.0103(16) 0.0062(13) -0.0068(16)
C43 0.0566(15) 0.0698(17) 0.0496(15) -0.0015(13) 0.0191(12) 0.0124(12)
C44 0.0748(19) 0.084(2) 0.0605(19) -0.0124(16) 0.0195(16) 0.0080(16)
C45 0.126(4) 0.097(3) 0.067(2) -0.016(2) 0.033(2) 0.019(2)
C46 0.125(4) 0.122(4) 0.095(3) 0.004(3) 0.068(3) 0.039(3)
C47 0.080(2) 0.110(3) 0.119(4) 0.014(3) 0.061(3) 0.014(2)
C48 0.0604(17) 0.090(2) 0.082(2) 0.0021(19) 0.0275(17) 0.0058(16)
C49 0.0488(13) 0.0611(15) 0.0506(15) -0.0032(12) 0.0052(11) 0.0035(11)
C50 0.0532(15) 0.084(2) 0.069(2) -0.0088(17) 0.0138(14) -0.0009(14)
C51 0.0525(17) 0.111(3) 0.098(3) -0.030(2) 0.0078(18) -0.0071(18)
C52 0.064(2) 0.114(3) 0.084(3) -0.030(2) -0.013(2) 0.012(2)
C53 0.092(3) 0.098(3) 0.057(2) -0.0085(18) -0.0057(18) 0.028(2)
C54 0.0705(18) 0.0772(19) 0.0503(17) 0.0004(14) 0.0075(14) 0.0103(15)
C55 0.0551(14) 0.0681(16) 0.0472(14) -0.0091(12) 0.0177(11) -0.0007(12)
C56 0.075(2) 0.093(2) 0.0502(17) -0.0031(16) 0.0175(15) -0.0003(17)
C57 0.102(3) 0.122(3) 0.058(2) -0.008(2) 0.034(2) -0.006(3)
C58 0.105(3) 0.124(4) 0.093(3) -0.038(3) 0.056(3) -0.011(3)
C59 0.094(3) 0.090(3) 0.113(4) -0.015(2) 0.052(3) 0.016(2)
C60 0.0725(19) 0.077(2) 0.071(2) -0.0060(17) 0.0254(17) 0.0105(16)
C61 0.151(4) 0.077(2) 0.0499(19) -0.0014(17) 0.009(2) -0.015(2)
C62 0.180(5) 0.085(3) 0.063(2) 0.013(2) 0.010(3) -0.022(3)
C63 0.099(3) 0.077(2) 0.091(3) 0.014(2) 0.012(2) -0.014(2)
C64 0.135(4) 0.074(2) 0.077(3) -0.007(2) 0.010(3) -0.029(2)
C65 0.109(3) 0.074(2) 0.0555(19) -0.0055(16) 0.0094(18) -0.0145(19)
C66 0.0569(17) 0.080(2) 0.099(3) 0.008(2) 0.0234(17) -0.0053(15)
C67 0.073(2) 0.098(3) 0.130(4) 0.025(3) 0.015(3) -0.020(2)
C68 0.090(3) 0.081(2) 0.118(4) 0.030(2) 0.014(3) -0.014(2)
C69 0.082(2) 0.074(2) 0.136(4) 0.033(3) 0.013(3) 0.0026(19)
C70 0.0613(18) 0.074(2) 0.096(3) 0.0163(19) 0.0142(17) 0.0033(15)
C71 0.141(5) 0.157(6) 0.133(5) 0.008(5) 0.044(4) -0.039(4)
C72 0.241(11) 0.247(12) 0.136(7) 0.012(7) 0.076(7) 0.067(9)

loop_
_atom_type_symbol
_atom_type_description
_atom_type_scat_dispersion_real
_atom_type_scat_dispersion_imag
_atom_type_scat_source
C C 0.0033 0.0016 'International Tables Vol C Tables 4.2.6.8 and 6.1.1.4'
H H 0.0000 0.0000 'International Tables Vol C Tables 4.2.6.8 and 6.1.1.4'
O O 0.0106 0.0060 'International Tables Vol C Tables 4.2.6.8 and 6.1.1.4'
N N 0.0061 0.0033 'International Tables Vol C Tables 4.2.6.8 and 6.1.1.4'
Fe Fe 0.3463 0.8444 'International Tables Vol C Tables 4.2.6.8 and 6.1.1.4'
Cl Cl 0.1484 0.1585 'International Tables Vol C Tables 4.2.6.8 and 6.1.1.4'

loop_
_geom_angle_atom_site_label_1
_geom_angle_atom_site_label_2
_geom_angle_atom_site_label_3
_geom_angle
_geom_angle_site_symmetry_1
_geom_angle_site_symmetry_3
_geom_angle_publ_flag
N1 Fe1 N3 175.46(9) . . yes
N1 Fe1 N4 90.40(9) . . ?
N3 Fe1 N4 90.06(9) . . ?
N1 Fe1 N2 89.90(9) . . ?
N3 Fe1 N2 90.03(9) . . ?
N4 Fe1 N2 175.02(9) . . yes
N1 Fe1 N6 92.45(9) . . ?
N3 Fe1 N6 92.09(9) . . ?
N4 Fe1 N6 87.34(9) . . ?
N2 Fe1 N6 87.68(9) . . ?
N1 Fe1 N5 88.70(9) . . ?
N3 Fe1 N5 86.78(9) . . ?
N4 Fe1 N5 90.49(9) . . ?
N2 Fe1 N5 94.49(9) . . ?
N6 Fe1 N5 177.55(9) . . yes
O2 Cl5 O3 114.9(7) . . ?
O2 Cl5 O4 112.2(4) . . ?
O3 Cl5 O4 112.0(4) . . ?
O2 Cl5 O1 123.1(9) . . ?
O3 Cl5 O1 86.3(5) . . ?
O4 Cl5 O1 105.7(6) . . ?
C4 N1 C1 107.4(2) . . ?
C4 N1 Fe1 122.90(17) . . ?
C1 N1 Fe1 123.17(17) . . ?
C6 N2 C9 105.9(2) . . ?
C6 N2 Fe1 122.66(17) . . ?
C9 N2 Fe1 122.21(18) . . ?
C11 N3 C14 107.3(2) . . ?
C11 N3 Fe1 122.66(17) . . ?
C14 N3 Fe1 123.03(17) . . ?
C19 N4 C16 106.5(2) . . ?
C19 N4 Fe1 122.65(17) . . ?
C16 N4 Fe1 122.63(17) . . ?
C61 N5 C65 116.2(3) . . ?
C61 N5 Fe1 122.5(2) . . ?
C65 N5 Fe1 121.3(2) . . ?
C70 N6 C66 117.4(3) . . ?
C70 N6 Fe1 121.3(2) . . ?
C66 N6 Fe1 121.2(2) . . ?
N1 C1 C20 122.2(2) . . ?
N1 C1 C2 109.0(2) . . ?
C20 C1 C2 128.5(2) . . ?
C3 C2 C1 107.0(2) . . ?
C3 C2 C21 126.1(3) . . ?
C1 C2 C21 126.5(3) . . ?
C2 C3 C4 107.4(2) . . ?
C2 C3 C23 125.2(3) . . ?
C4 C3 C23 126.6(3) . . ?
N1 C4 C5 121.7(2) . . ?
N1 C4 C3 108.8(2) . . ?
C5 C4 C3 128.9(2) . . ?
C6 C5 C4 121.9(2) . . ?
C6 C5 C37 117.8(2) . . ?
C4 C5 C37 120.3(2) . . ?
N2 C6 C5 120.9(2) . . ?
N2 C6 C7 110.3(2) . . ?
C5 C6 C7 128.7(2) . . ?
C8 C7 C6 106.6(2) . . ?
C8 C7 C25 125.6(3) . . ?
C6 C7 C25 126.8(2) . . ?
C7 C8 C9 106.7(2) . . ?
C7 C8 C27 125.7(3) . . ?
C9 C8 C27 126.6(3) . . ?
C10 C9 N2 120.8(2) . . ?
C10 C9 C8 129.1(2) . . ?
N2 C9 C8 109.9(2) . . ?
C9 C10 C11 122.2(2) . . ?
C9 C10 C43 118.6(2) . . ?
C11 C10 C43 119.1(2) . . ?
N3 C11 C10 121.2(2) . . ?
N3 C11 C12 108.8(2) . . ?
C10 C11 C12 129.6(2) . . ?
C13 C12 C11 107.9(2) . . ?
C13 C12 C29 125.2(3) . . ?
C11 C12 C29 126.0(3) . . ?
C12 C13 C14 107.1(2) . . ?
C12 C13 C31 125.8(3) . . ?
C14 C13 C31 126.8(3) . . ?
N3 C14 C15 121.9(2) . . ?
N3 C14 C13 108.5(2) . . ?
C15 C14 C13 129.2(2) . . ?
C16 C15 C14 121.9(2) . . ?
C16 C15 C49 117.4(2) . . ?
C14 C15 C49 120.6(2) . . ?
N4 C16 C15 122.0(2) . . ?
N4 C16 C17 109.4(2) . . ?
C15 C16 C17 128.4(2) . . ?
C18 C17 C16 106.8(2) . . ?
C18 C17 C33 125.6(3) . . ?
C16 C17 C33 126.8(3) . . ?
C17 C18 C19 107.5(2) . . ?
C17 C18 C35 124.7(3) . . ?
C19 C18 C35 126.9(3) . . ?
N4 C19 C20 121.5(2) . . ?
N4 C19 C18 109.3(2) . . ?
C20 C19 C18 129.0(2) . . ?
C19 C20 C1 122.1(2) . . ?
C19 C20 C55 118.2(2) . . ?
C1 C20 C55 119.7(2) . . ?
C22 C21 C2 113.0(3) . . ?
C22 C21 H21A 109.0 . . ?
C2 C21 H21A 109.0 . . ?
C22 C21 H21B 109.0 . . ?
C2 C21 H21B 109.0 . . ?
H21A C21 H21B 107.8 . . ?
C21 C22 H22A 109.5 . . ?
C21 C22 H22B 109.5 . . ?
H22A C22 H22B 109.5 . . ?
C21 C22 H22C 109.5 . . ?
H22A C22 H22C 109.5 . . ?
H22B C22 H22C 109.5 . . ?
C3 C23 C24 111.4(3) . . ?
C3 C23 H23A 109.4 . . ?
C24 C23 H23A 109.4 . . ?
C3 C23 H23B 109.4 . . ?
C24 C23 H23B 109.4 . . ?
H23A C23 H23B 108.0 . . ?
C23 C24 H24A 109.5 . . ?
C23 C24 H24B 109.5 . . ?
H24A C24 H24B 109.5 . . ?
C23 C24 H24C 109.5 . . ?
H24A C24 H24C 109.5 . . ?
H24B C24 H24C 109.5 . . ?
C7 C25 C26 110.3(3) . . ?
C7 C25 H25A 109.6 . . ?
C26 C25 H25A 109.6 . . ?
C7 C25 H25B 109.6 . . ?
C26 C25 H25B 109.6 . . ?
H25A C25 H25B 108.1 . . ?
C25 C26 H26A 109.5 . . ?
C25 C26 H26B 109.5 . . ?
H26A C26 H26B 109.5 . . ?
C25 C26 H26C 109.5 . . ?
H26A C26 H26C 109.5 . . ?
H26B C26 H26C 109.5 . . ?
C8 C27 C28 111.2(3) . . ?
C8 C27 H27A 109.4 . . ?
C28 C27 H27A 109.4 . . ?
C8 C27 H27B 109.4 . . ?
C28 C27 H27B 109.4 . . ?
H27A C27 H27B 108.0 . . ?
C27 C28 H28A 109.5 . . ?
C27 C28 H28B 109.5 . . ?
H28A C28 H28B 109.5 . . ?
C27 C28 H28C 109.5 . . ?
H28A C28 H28C 109.5 . . ?
H28B C28 H28C 109.5 . . ?
C30 C29 C12 111.6(3) . . ?
C30 C29 H29A 109.3 . . ?
C12 C29 H29A 109.3 . . ?
C30 C29 H29B 109.3 . . ?
C12 C29 H29B 109.3 . . ?
H29A C29 H29B 108.0 . . ?
C29 C30 H30A 109.5 . . ?
C29 C30 H30B 109.5 . . ?
H30A C30 H30B 109.5 . . ?
C29 C30 H30C 109.5 . . ?
H30A C30 H30C 109.5 . . ?
H30B C30 H30C 109.5 . . ?
C32 C31 C13 113.3(3) . . ?
C32 C31 H31A 108.9 . . ?
C13 C31 H31A 108.9 . . ?
C32 C31 H31B 108.9 . . ?
C13 C31 H31B 108.9 . . ?
H31A C31 H31B 107.7 . . ?
C31 C32 H32A 109.5 . . ?
C31 C32 H32B 109.5 . . ?
H32A C32 H32B 109.5 . . ?
C31 C32 H32C 109.5 . . ?
H32A C32 H32C 109.5 . . ?
H32B C32 H32C 109.5 . . ?
C17 C33 C34 110.0(3) . . ?
C17 C33 H33A 109.7 . . ?
C34 C33 H33A 109.7 . . ?
C17 C33 H33B 109.7 . . ?
C34 C33 H33B 109.7 . . ?
H33A C33 H33B 108.2 . . ?
C33 C34 H34A 109.5 . . ?
C33 C34 H34B 109.5 . . ?
H34A C34 H34B 109.5 . . ?
C33 C34 H34C 109.5 . . ?
H34A C34 H34C 109.5 . . ?
H34B C34 H34C 109.5 . . ?
C18 C35 C36 109.6(3) . . ?
C18 C35 H35A 109.7 . . ?
C36 C35 H35A 109.7 . . ?
C18 C35 H35B 109.8 . . ?
C36 C35 H35B 109.8 . . ?
H35A C35 H35B 108.2 . . ?
C35 C36 H36A 109.5 . . ?
C35 C36 H36B 109.5 . . ?
H36A C36 H36B 109.5 . . ?
C35 C36 H36C 109.5 . . ?
H36A C36 H36C 109.5 . . ?
H36B C36 H36C 109.5 . . ?
C38 C37 C42 118.8(3) . . ?
C38 C37 C5 120.4(3) . . ?
C42 C37 C5 120.7(3) . . ?
C37 C38 C39 119.0(4) . . ?
C37 C38 H38 120.5 . . ?
C39 C38 H38 120.5 . . ?
C40 C39 C38 121.7(4) . . ?
C40 C39 H39 119.2 . . ?
C38 C39 H39 119.2 . . ?
C41 C40 C39 120.4(4) . . ?
C41 C40 H40 119.8 . . ?
C39 C40 H40 119.8 . . ?
C40 C41 C42 120.2(4) . . ?
C40 C41 H41 119.9 . . ?
C42 C41 H41 119.9 . . ?
C37 C42 C41 119.8(4) . . ?
C37 C42 H42 120.1 . . ?
C41 C42 H42 120.1 . . ?
C48 C43 C44 119.2(3) . . ?
C48 C43 C10 119.7(3) . . ?
C44 C43 C10 121.0(3) . . ?
C43 C44 C45 120.1(4) . . ?
C43 C44 H44 119.9 . . ?
C45 C44 H44 119.9 . . ?
C46 C45 C44 120.0(4) . . ?
C46 C45 H45 120.0 . . ?
C44 C45 H45 120.0 . . ?
C47 C46 C45 119.7(4) . . ?
C47 C46 H46 120.2 . . ?
C45 C46 H46 120.2 . . ?
C46 C47 C48 121.2(4) . . ?
C46 C47 H47 119.4 . . ?
C48 C47 H47 119.4 . . ?
C43 C48 C47 119.8(4) . . ?
C43 C48 H48 120.1 . . ?
C47 C48 H48 120.1 . . ?
C50 C49 C54 118.9(3) . . ?
C50 C49 C15 119.9(3) . . ?
C54 C49 C15 121.1(3) . . ?
C49 C50 C51 120.2(4) . . ?
C49 C50 H50 119.9 . . ?
C51 C50 H50 119.9 . . ?
C52 C51 C50 120.3(4) . . ?
C52 C51 H51 119.9 . . ?
C50 C51 H51 119.9 . . ?
C53 C52 C51 120.9(4) . . ?
C53 C52 H52 119.6 . . ?
C51 C52 H52 119.6 . . ?
C52 C53 C54 119.7(4) . . ?
C52 C53 H53 120.2 . . ?
C54 C53 H53 120.2 . . ?
C49 C54 C53 120.0(4) . . ?
C49 C54 H54 120.0 . . ?
C53 C54 H54 120.0 . . ?
C60 C55 C56 118.9(3) . . ?
C60 C55 C20 119.8(3) . . ?
C56 C55 C20 121.3(3) . . ?
C55 C56 C57 120.6(4) . . ?
C55 C56 H56 119.7 . . ?
C57 C56 H56 119.7 . . ?
C58 C57 C56 119.9(4) . . ?
C58 C57 H57 120.0 . . ?
C56 C57 H57 120.0 . . ?
C57 C58 C59 120.9(4) . . ?
C57 C58 H58 119.5 . . ?
C59 C58 H58 119.5 . . ?
C58 C59 C60 119.8(4) . . ?
C58 C59 H59 120.1 . . ?
C60 C59 H59 120.1 . . ?
C55 C60 C59 119.8(4) . . ?
C55 C60 H60 120.1 . . ?
C59 C60 H60 120.1 . . ?
N5 C61 C62 124.8(4) . . ?
N5 C61 H61 117.6 . . ?
C62 C61 H61 117.6 . . ?
C63 C62 C61 119.3(4) . . ?
C63 C62 H62 120.4 . . ?
C61 C62 H62 120.4 . . ?
C62 C63 C64 117.8(4) . . ?
C62 C63 H63 121.1 . . ?
C64 C63 H63 121.1 . . ?
C65 C64 C63 119.6(4) . . ?
C65 C64 H64 120.2 . . ?
C63 C64 H64 120.2 . . ?
N5 C65 C64 122.4(4) . . ?
N5 C65 H65 118.8 . . ?
C64 C65 H65 118.8 . . ?
N6 C66 C67 123.2(4) . . ?
N6 C66 H66 118.4 . . ?
C67 C66 H66 118.4 . . ?
C66 C67 C68 118.8(4) . . ?
C66 C67 H67 120.6 . . ?
C68 C67 H67 120.6 . . ?
C69 C68 C67 119.0(4) . . ?
C69 C68 H68 120.5 . . ?
C67 C68 H68 120.5 . . ?
C68 C69 C70 119.0(4) . . ?
C68 C69 H69 120.5 . . ?
C70 C69 H69 120.5 . . ?
N6 C70 C69 122.5(3) . . ?
N6 C70 H70 118.7 . . ?
C69 C70 H70 118.7 . . ?
Cl2 C71 Cl1 112.3(4) . . ?
Cl2 C71 H71A 109.1 . . ?
Cl1 C71 H71A 109.1 . . ?
Cl2 C71 H71B 109.1 . . ?
Cl1 C71 H71B 109.1 . . ?
H71A C71 H71B 107.9 . . ?
Cl4 C72 Cl3 115.9(6) . . ?
Cl4 C72 H72A 108.3 . . ?
Cl3 C72 H72A 108.3 . . ?
Cl4 C72 H72B 108.3 . . ?
Cl3 C72 H72B 108.3 . . ?
H72A C72 H72B 107.4 . . ?

loop_
_geom_bond_atom_site_label_1
_geom_bond_atom_site_label_2
_geom_bond_distance
_geom_bond_site_symmetry_2
_geom_bond_publ_flag
Fe1 N1 1.970(2) . yes
Fe1 N3 1.974(2) . yes
Fe1 N4 1.996(2) . yes
Fe1 N2 1.998(2) . yes
Fe1 N6 2.197(2) . yes
Fe1 N5 2.207(3) . yes
Cl1 C71 1.752(8) . ?
Cl2 C71 1.703(7) . ?
Cl3 C72 1.663(11) . ?
Cl4 C72 1.646(11) . ?
Cl5 O2 1.222(6) . ?
Cl5 O3 1.376(6) . ?
Cl5 O4 1.401(4) . ?
Cl5 O1 1.403(9) . ?
N1 C4 1.385(3) . ?
N1 C1 1.386(3) . ?
N2 C6 1.377(3) . ?
N2 C9 1.387(3) . ?
N3 C11 1.379(3) . ?
N3 C14 1.393(3) . ?
N4 C19 1.380(3) . ?
N4 C16 1.385(3) . ?
N5 C61 1.316(4) . ?
N5 C65 1.326(4) . ?
N6 C70 1.315(4) . ?
N6 C66 1.335(4) . ?
C1 C20 1.409(4) . ?
C1 C2 1.447(4) . ?
C2 C3 1.378(4) . ?
C2 C21 1.494(4) . ?
C3 C4 1.446(3) . ?
C3 C23 1.491(4) . ?
C4 C5 1.408(4) . ?
C5 C6 1.396(4) . ?
C5 C37 1.503(4) . ?
C6 C7 1.452(4) . ?
C7 C8 1.374(4) . ?
C7 C25 1.507(4) . ?
C8 C9 1.452(4) . ?
C8 C27 1.504(4) . ?
C9 C10 1.374(4) . ?
C10 C11 1.428(4) . ?
C10 C43 1.496(3) . ?
C11 C12 1.429(4) . ?
C12 C13 1.371(4) . ?
C12 C29 1.505(4) . ?
C13 C14 1.437(4) . ?
C13 C31 1.503(4) . ?
C14 C15 1.403(4) . ?
C15 C16 1.390(4) . ?
C15 C49 1.495(4) . ?
C16 C17 1.441(4) . ?
C17 C18 1.368(4) . ?
C17 C33 1.500(4) . ?
C18 C19 1.438(4) . ?
C18 C35 1.501(4) . ?
C19 C20 1.398(4) . ?
C20 C55 1.493(4) . ?
C21 C22 1.486(6) . ?
C21 H21A 0.9700 . ?
C21 H21B 0.9700 . ?
C22 H22A 0.9600 . ?
C22 H22B 0.9600 . ?
C22 H22C 0.9600 . ?
C23 C24 1.507(6) . ?
C23 H23A 0.9700 . ?
C23 H23B 0.9700 . ?
C24 H24A 0.9600 . ?
C24 H24B 0.9600 . ?
C24 H24C 0.9600 . ?
C25 C26 1.511(6) . ?
C25 H25A 0.9700 . ?
C25 H25B 0.9700 . ?
C26 H26A 0.9600 . ?
C26 H26B 0.9600 . ?
C26 H26C 0.9600 . ?
C27 C28 1.509(6) . ?
C27 H27A 0.9700 . ?
C27 H27B 0.9700 . ?
C28 H28A 0.9600 . ?
C28 H28B 0.9600 . ?
C28 H28C 0.9600 . ?
C29 C30 1.499(7) . ?
C29 H29A 0.9700 . ?
C29 H29B 0.9700 . ?
C30 H30A 0.9600 . ?
C30 H30B 0.9600 . ?
C30 H30C 0.9600 . ?
C31 C32 1.496(6) . ?
C31 H31A 0.9700 . ?
C31 H31B 0.9700 . ?
C32 H32A 0.9600 . ?
C32 H32B 0.9600 . ?
C32 H32C 0.9600 . ?
C33 C34 1.534(6) . ?
C33 H33A 0.9700 . ?
C33 H33B 0.9700 . ?
C34 H34A 0.9600 . ?
C34 H34B 0.9600 . ?
C34 H34C 0.9600 . ?
C35 C36 1.542(7) . ?
C35 H35A 0.9700 . ?
C35 H35B 0.9700 . ?
C36 H36A 0.9600 . ?
C36 H36B 0.9600 . ?
C36 H36C 0.9600 . ?
C37 C38 1.379(5) . ?
C37 C42 1.383(5) . ?
C38 C39 1.395(5) . ?
C38 H38 0.9300 . ?
C39 C40 1.349(7) . ?
C39 H39 0.9300 . ?
C40 C41 1.326(7) . ?
C40 H40 0.9300 . ?
C41 C42 1.416(5) . ?
C41 H41 0.9300 . ?
C42 H42 0.9300 . ?
C43 C48 1.377(5) . ?
C43 C44 1.380(5) . ?
C44 C45 1.398(5) . ?
C44 H44 0.9300 . ?
C45 C46 1.374(8) . ?
C45 H45 0.9300 . ?
C46 C47 1.352(7) . ?
C46 H46 0.9300 . ?
C47 C48 1.392(6) . ?
C47 H47 0.9300 . ?
C48 H48 0.9300 . ?
C49 C50 1.380(4) . ?
C49 C54 1.397(4) . ?
C50 C51 1.395(5) . ?
C50 H50 0.9300 . ?
C51 C52 1.371(7) . ?
C51 H51 0.9300 . ?
C52 C53 1.356(7) . ?
C52 H52 0.9300 . ?
C53 C54 1.414(5) . ?
C53 H53 0.9300 . ?
C54 H54 0.9300 . ?
C55 C60 1.371(5) . ?
C55 C56 1.394(5) . ?
C56 C57 1.398(5) . ?
C56 H56 0.9300 . ?
C57 C58 1.332(7) . ?
C57 H57 0.9300 . ?
C58 C59 1.386(7) . ?
C58 H58 0.9300 . ?
C59 C60 1.401(5) . ?
C59 H59 0.9300 . ?
C60 H60 0.9300 . ?
C61 C62 1.347(6) . ?
C61 H61 0.9300 . ?
C62 C63 1.340(6) . ?
C62 H62 0.9300 . ?
C63 C64 1.372(6) . ?
C63 H63 0.9300 . ?
C64 C65 1.366(6) . ?
C64 H64 0.9300 . ?
C65 H65 0.9300 . ?
C66 C67 1.348(6) . ?
C66 H66 0.9300 . ?
C67 C68 1.365(7) . ?
C67 H67 0.9300 . ?
C68 C69 1.348(6) . ?
C68 H68 0.9300 . ?
C69 C70 1.376(5) . ?
C69 H69 0.9300 . ?
C70 H70 0.9300 . ?
C71 H71A 0.9700 . ?
C71 H71B 0.9700 . ?
C72 H72A 0.9700 . ?
C72 H72B 0.9700 . ?

loop_
_geom_torsion_atom_site_label_1
_geom_torsion_atom_site_label_2
_geom_torsion_atom_site_label_3
_geom_torsion_atom_site_label_4
_geom_torsion
_geom_torsion_site_symmetry_1
_geom_torsion_site_symmetry_2
_geom_torsion_site_symmetry_3
_geom_torsion_site_symmetry_4
_geom_torsion_publ_flag
N4 Fe1 N1 C4 165.2(2) . . . . ?
N2 Fe1 N1 C4 -19.8(2) . . . . ?
N6 Fe1 N1 C4 -107.5(2) . . . . ?
N5 Fe1 N1 C4 74.7(2) . . . . ?
N4 Fe1 N1 C1 17.3(2) . . . . ?
N2 Fe1 N1 C1 -167.7(2) . . . . ?
N6 Fe1 N1 C1 104.6(2) . . . . ?
N5 Fe1 N1 C1 -73.2(2) . . . . ?
N1 Fe1 N2 C6 -20.5(2) . . . . ?
N3 Fe1 N2 C6 164.0(2) . . . . ?
N6 Fe1 N2 C6 71.9(2) . . . . ?
N5 Fe1 N2 C6 -109.2(2) . . . . ?
N1 Fe1 N2 C9 -162.6(2) . . . . ?
N3 Fe1 N2 C9 22.0(2) . . . . ?
N6 Fe1 N2 C9 -70.1(2) . . . . ?
N5 Fe1 N2 C9 108.7(2) . . . . ?
N4 Fe1 N3 C11 -166.0(2) . . . . ?
N2 Fe1 N3 C11 19.0(2) . . . . ?
N6 Fe1 N3 C11 106.6(2) . . . . ?
N5 Fe1 N3 C11 -75.5(2) . . . . ?
N4 Fe1 N3 C14 -19.1(2) . . . . ?
N2 Fe1 N3 C14 165.9(2) . . . . ?
N6 Fe1 N3 C14 -106.5(2) . . . . ?
N5 Fe1 N3 C14 71.4(2) . . . . ?
N1 Fe1 N4 C19 21.0(2) . . . . ?
N3 Fe1 N4 C19 -163.6(2) . . . . ?
N6 Fe1 N4 C19 -71.5(2) . . . . ?
N5 Fe1 N4 C19 109.7(2) . . . . ?
N1 Fe1 N4 C16 165.1(2) . . . . ?
N3 Fe1 N4 C16 -19.4(2) . . . . ?
N6 Fe1 N4 C16 72.7(2) . . . . ?
N5 Fe1 N4 C16 -106.2(2) . . . . ?
N1 Fe1 N5 C61 92.3(3) . . . . ?
N3 Fe1 N5 C61 -88.1(3) . . . . ?
N4 Fe1 N5 C61 1.9(3) . . . . ?
N2 Fe1 N5 C61 -177.9(3) . . . . ?
N1 Fe1 N5 C65 -90.1(3) . . . . ?
N3 Fe1 N5 C65 89.5(3) . . . . ?
N4 Fe1 N5 C65 179.5(3) . . . . ?
N2 Fe1 N5 C65 -0.3(3) . . . . ?
N1 Fe1 N6 C70 1.7(3) . . . . ?
N3 Fe1 N6 C70 -178.0(3) . . . . ?
N4 Fe1 N6 C70 92.0(3) . . . . ?
N2 Fe1 N6 C70 -88.1(3) . . . . ?
N1 Fe1 N6 C66 -175.3(3) . . . . ?
N3 Fe1 N6 C66 4.9(3) . . . . ?
N4 Fe1 N6 C66 -85.0(3) . . . . ?
N2 Fe1 N6 C66 94.9(3) . . . . ?
C4 N1 C1 C20 167.9(2) . . . . ?
Fe1 N1 C1 C20 -40.0(3) . . . . ?
C4 N1 C1 C2 -6.1(3) . . . . ?
Fe1 N1 C1 C2 146.11(19) . . . . ?
N1 C1 C2 C3 3.0(3) . . . . ?
C20 C1 C2 C3 -170.4(3) . . . . ?
N1 C1 C2 C21 -169.4(3) . . . . ?
C20 C1 C2 C21 17.2(5) . . . . ?
C1 C2 C3 C4 1.1(3) . . . . ?
C21 C2 C3 C4 173.5(3) . . . . ?
C1 C2 C3 C23 -169.2(3) . . . . ?
C21 C2 C3 C23 3.2(5) . . . . ?
C1 N1 C4 C5 -165.4(2) . . . . ?
Fe1 N1 C4 C5 42.4(3) . . . . ?
C1 N1 C4 C3 6.7(3) . . . . ?
Fe1 N1 C4 C3 -145.51(18) . . . . ?
C2 C3 C4 N1 -4.9(3) . . . . ?
C23 C3 C4 N1 165.3(3) . . . . ?
C2 C3 C4 C5 166.5(3) . . . . ?
C23 C3 C4 C5 -23.3(5) . . . . ?
N1 C4 C5 C6 -20.9(4) . . . . ?
C3 C4 C5 C6 168.7(3) . . . . ?
N1 C4 C5 C37 158.1(2) . . . . ?
C3 C4 C5 C37 -12.3(4) . . . . ?
C9 N2 C6 C5 -168.2(2) . . . . ?
Fe1 N2 C6 C5 44.5(3) . . . . ?
C9 N2 C6 C7 7.4(3) . . . . ?
Fe1 N2 C6 C7 -139.8(2) . . . . ?
C4 C5 C6 N2 -24.7(4) . . . . ?
C37 C5 C6 N2 156.3(3) . . . . ?
C4 C5 C6 C7 160.5(3) . . . . ?
C37 C5 C6 C7 -18.5(4) . . . . ?
N2 C6 C7 C8 -3.8(3) . . . . ?
C5 C6 C7 C8 171.5(3) . . . . ?
N2 C6 C7 C25 164.9(3) . . . . ?
C5 C6 C7 C25 -19.9(5) . . . . ?
C6 C7 C8 C9 -1.4(3) . . . . ?
C25 C7 C8 C9 -170.2(3) . . . . ?
C6 C7 C8 C27 167.7(3) . . . . ?
C25 C7 C8 C27 -1.2(5) . . . . ?
C6 N2 C9 C10 167.1(3) . . . . ?
Fe1 N2 C9 C10 -45.5(3) . . . . ?
C6 N2 C9 C8 -8.3(3) . . . . ?
Fe1 N2 C9 C8 139.1(2) . . . . ?
C7 C8 C9 C10 -168.8(3) . . . . ?
C27 C8 C9 C10 22.3(5) . . . . ?
C7 C8 C9 N2 6.1(3) . . . . ?
C27 C8 C9 N2 -162.8(3) . . . . ?
N2 C9 C10 C11 23.9(4) . . . . ?
C8 C9 C10 C11 -161.7(3) . . . . ?
N2 C9 C10 C43 -158.1(3) . . . . ?
C8 C9 C10 C43 16.3(5) . . . . ?
C14 N3 C11 C10 165.9(2) . . . . ?
Fe1 N3 C11 C10 -42.7(3) . . . . ?
C14 N3 C11 C12 -7.1(3) . . . . ?
Fe1 N3 C11 C12 144.25(19) . . . . ?
C9 C10 C11 N3 22.5(4) . . . . ?
C43 C10 C11 N3 -155.4(3) . . . . ?
C9 C10 C11 C12 -166.1(3) . . . . ?
C43 C10 C11 C12 16.0(5) . . . . ?
N3 C11 C12 C13 5.6(3) . . . . ?
C10 C11 C12 C13 -166.6(3) . . . . ?
N3 C11 C12 C29 -164.3(3) . . . . ?
C10 C11 C12 C29 23.4(5) . . . . ?
C11 C12 C13 C14 -1.9(3) . . . . ?
C29 C12 C13 C14 168.2(3) . . . . ?
C11 C12 C13 C31 -176.5(3) . . . . ?
C29 C12 C13 C31 -6.4(5) . . . . ?
C11 N3 C14 C15 -167.3(2) . . . . ?
Fe1 N3 C14 C15 41.5(3) . . . . ?
C11 N3 C14 C13 5.9(3) . . . . ?
Fe1 N3 C14 C13 -145.29(19) . . . . ?
C12 C13 C14 N3 -2.5(3) . . . . ?
C31 C13 C14 N3 172.1(3) . . . . ?
C12 C13 C14 C15 170.1(3) . . . . ?
C31 C13 C14 C15 -15.3(5) . . . . ?
N3 C14 C15 C16 -21.4(4) . . . . ?
C13 C14 C15 C16 166.9(3) . . . . ?
N3 C14 C15 C49 156.9(2) . . . . ?
C13 C14 C15 C49 -14.8(4) . . . . ?
C19 N4 C16 C15 -168.6(3) . . . . ?
Fe1 N4 C16 C15 42.3(3) . . . . ?
C19 N4 C16 C17 7.4(3) . . . . ?
Fe1 N4 C16 C17 -141.7(2) . . . . ?
C14 C15 C16 N4 -22.7(4) . . . . ?
C49 C15 C16 N4 159.0(2) . . . . ?
C14 C15 C16 C17 162.1(3) . . . . ?
C49 C15 C16 C17 -16.2(4) . . . . ?
N4 C16 C17 C18 -4.7(3) . . . . ?
C15 C16 C17 C18 170.9(3) . . . . ?
N4 C16 C17 C33 165.5(3) . . . . ?
C15 C16 C17 C33 -18.9(5) . . . . ?
C16 C17 C18 C19 0.2(3) . . . . ?
C33 C17 C18 C19 -170.2(3) . . . . ?
C16 C17 C18 C35 169.7(3) . . . . ?
C33 C17 C18 C35 -0.6(5) . . . . ?
C16 N4 C19 C20 168.4(2) . . . . ?
Fe1 N4 C19 C20 -42.5(3) . . . . ?
C16 N4 C19 C18 -7.2(3) . . . . ?
Fe1 N4 C19 C18 141.8(2) . . . . ?
C17 C18 C19 N4 4.4(3) . . . . ?
C35 C18 C19 N4 -164.8(3) . . . . ?
C17 C18 C19 C20 -170.8(3) . . . . ?
C35 C18 C19 C20 19.9(5) . . . . ?
N4 C19 C20 C1 21.9(4) . . . . ?
C18 C19 C20 C1 -163.4(3) . . . . ?
N4 C19 C20 C55 -157.2(3) . . . . ?
C18 C19 C20 C55 17.5(4) . . . . ?
N1 C1 C20 C19 21.6(4) . . . . ?
C2 C1 C20 C19 -165.7(3) . . . . ?
N1 C1 C20 C55 -159.3(3) . . . . ?
C2 C1 C20 C55 13.4(4) . . . . ?
C3 C2 C21 C22 -99.8(4) . . . . ?
C1 C2 C21 C22 71.1(5) . . . . ?
C2 C3 C23 C24 95.7(4) . . . . ?
C4 C3 C23 C24 -72.8(4) . . . . ?
C8 C7 C25 C26 100.2(4) . . . . ?
C6 C7 C25 C26 -66.5(4) . . . . ?
C7 C8 C27 C28 -99.2(4) . . . . ?
C9 C8 C27 C28 67.7(4) . . . . ?
C13 C12 C29 C30 -100.2(4) . . . . ?
C11 C12 C29 C30 68.1(5) . . . . ?
C12 C13 C31 C32 -74.4(4) . . . . ?
C14 C13 C31 C32 112.0(4) . . . . ?
C18 C17 C33 C34 100.9(4) . . . . ?
C16 C17 C33 C34 -67.5(4) . . . . ?
C17 C18 C35 C36 -94.5(4) . . . . ?
C19 C18 C35 C36 73.0(5) . . . . ?
C6 C5 C37 C38 117.4(3) . . . . ?
C4 C5 C37 C38 -61.6(4) . . . . ?
C6 C5 C37 C42 -60.9(4) . . . . ?
C4 C5 C37 C42 120.1(3) . . . . ?
C42 C37 C38 C39 0.6(5) . . . . ?
C5 C37 C38 C39 -177.7(3) . . . . ?
C37 C38 C39 C40 -0.3(6) . . . . ?
C38 C39 C40 C41 -0.5(7) . . . . ?
C39 C40 C41 C42 1.0(7) . . . . ?
C38 C37 C42 C41 -0.2(5) . . . . ?
C5 C37 C42 C41 178.1(3) . . . . ?
C40 C41 C42 C37 -0.6(6) . . . . ?
C9 C10 C43 C48 -118.2(3) . . . . ?
C11 C10 C43 C48 59.8(4) . . . . ?
C9 C10 C43 C44 58.6(4) . . . . ?
C11 C10 C43 C44 -123.4(3) . . . . ?
C48 C43 C44 C45 -0.1(5) . . . . ?
C10 C43 C44 C45 -176.9(3) . . . . ?
C43 C44 C45 C46 0.7(7) . . . . ?
C44 C45 C46 C47 0.0(7) . . . . ?
C45 C46 C47 C48 -1.4(8) . . . . ?
C44 C43 C48 C47 -1.2(6) . . . . ?
C10 C43 C48 C47 175.6(3) . . . . ?
C46 C47 C48 C43 2.0(7) . . . . ?
C16 C15 C49 C50 112.4(3) . . . . ?
C14 C15 C49 C50 -65.9(4) . . . . ?
C16 C15 C49 C54 -64.4(4) . . . . ?
C14 C15 C49 C54 117.3(3) . . . . ?
C54 C49 C50 C51 3.1(5) . . . . ?
C15 C49 C50 C51 -173.8(3) . . . . ?
C49 C50 C51 C52 -4.1(6) . . . . ?
C50 C51 C52 C53 2.6(7) . . . . ?
C51 C52 C53 C54 -0.3(6) . . . . ?
C50 C49 C54 C53 -0.8(5) . . . . ?
C15 C49 C54 C53 176.0(3) . . . . ?
C52 C53 C54 C49 -0.6(6) . . . . ?
C19 C20 C55 C60 -117.1(3) . . . . ?
C1 C20 C55 C60 63.7(4) . . . . ?
C19 C20 C55 C56 61.8(4) . . . . ?
C1 C20 C55 C56 -117.3(3) . . . . ?
C60 C55 C56 C57 -1.1(5) . . . . ?
C20 C55 C56 C57 180.0(3) . . . . ?
C55 C56 C57 C58 1.4(7) . . . . ?
C56 C57 C58 C59 -0.7(7) . . . . ?
C57 C58 C59 C60 -0.3(8) . . . . ?
C56 C55 C60 C59 0.1(5) . . . . ?
C20 C55 C60 C59 179.0(3) . . . . ?
C58 C59 C60 C55 0.6(7) . . . . ?
C65 N5 C61 C62 0.3(8) . . . . ?
Fe1 N5 C61 C62 178.0(5) . . . . ?
N5 C61 C62 C63 -1.3(10) . . . . ?
C61 C62 C63 C64 1.6(9) . . . . ?
C62 C63 C64 C65 -1.0(8) . . . . ?
C61 N5 C65 C64 0.4(7) . . . . ?
Fe1 N5 C65 C64 -177.3(4) . . . . ?
C63 C64 C65 N5 0.0(8) . . . . ?
C70 N6 C66 C67 1.7(6) . . . . ?
Fe1 N6 C66 C67 178.8(4) . . . . ?
N6 C66 C67 C68 -1.5(8) . . . . ?
C66 C67 C68 C69 -0.2(9) . . . . ?
C67 C68 C69 C70 1.7(9) . . . . ?
C66 N6 C70 C69 -0.1(6) . . . . ?
Fe1 N6 C70 C69 -177.3(4) . . . . ?
C68 C69 C70 N6 -1.6(8) . . . . ?
